data_7129869
loop_
_publ_author_name
'Machalska, Ewa'
'Zaj\;ac, Grzegorz'
'Baranska, Malgorzata'
'Bou\<r, Petr'
'Kaczorek, Dorota'
'Kaw\;ecki, Robert'
'Rode, Joanna E.'
'Lyczko, Krzysztof'
'Dobrowolski, Jan Cz.'

_publ_section_title
;
 New chiral ECD-Raman spectroscopy of atropisomeric naphthalenediimides
;
_journal_name_full 'Chemical Communications'
_journal_paper_doi 10.1039/D1CC06974H
_journal_year 2022
_chemical_formula_moiety 'C39 H29 N3 O4, 1.5(C7 H8)'
_chemical_formula_sum 'C49.5 H41 N3 O4'
_chemical_formula_weight 741.85
_space_group_crystal_system orthorhombic
_space_group_IT_number 19
_space_group_name_Hall 'P 2ac 2ab'
_space_group_name_H-M_alt 'P 21 21 21'
_atom_sites_solution_hydrogens mixed
_atom_sites_solution_primary direct
_audit_creation_date 2021-10-18
_audit_creation_method
;
Olex2 1.5
(compiled 2021.08.20 svn.r13c46975 for OlexSys, GUI svn.r6405)
;
_audit_update_record
;
2021-10-18 deposited with the CCDC.	2022-03-08 downloaded from the CCDC.
;
_cell_angle_alpha 90
_cell_angle_beta 90
_cell_angle_gamma 90
_cell_formula_units_Z 8
_cell_length_a 9.04517(12)
_cell_length_b 24.0736(3)
_cell_length_c 36.4747(5)
_cell_measurement_reflns_used 12451
_cell_measurement_temperature 100.01(10)
_cell_measurement_theta_max 68.6810
_cell_measurement_theta_min 3.0310
_cell_volume 7942.36(18)
_computing_cell_refinement 'CrysAlisPro 1.171.40.84a (Rigaku OD, 2020)'
_computing_data_collection 'CrysAlisPro 1.171.40.84a (Rigaku OD, 2020)'
_computing_data_reduction 'CrysAlisPro 1.171.40.84a (Rigaku OD, 2020)'
_computing_molecular_graphics 'Olex2 1.5 (Dolomanov et al., 2009)'
_computing_publication_material 'Olex2 1.5 (Dolomanov et al., 2009)'
_computing_structure_refinement 'SHELXL 2017/1 (Sheldrick, 2015)'
_computing_structure_solution 'SHELXS  (Sheldrick, 2008)'
_diffrn_ambient_temperature 100.15
_diffrn_detector_area_resol_mean 16.0131
_diffrn_detector_type Eos
_diffrn_measured_fraction_theta_full 0.998
_diffrn_measured_fraction_theta_max 0.998
_diffrn_measurement_details
;
List of Runs (angles in degrees, time in seconds):

  # Type    Start    End  Width  t~exp~   \w     \q     \k     \f   Frames
#--------------------------------------------------------------------------
  1  \w    -68.00  42.00   1.00    7.65    --  -22.92  77.00  30.00  110
  2  \w    -23.00  42.00   1.00    7.65    --   22.92  77.00 120.00   65
  3  \w     61.00 120.00   1.00    7.65    --   22.92 178.00   0.00   59
  4  \w     61.00 120.00   1.00    7.65    --   22.92 178.00-120.00   59
  5  \w    -83.00   6.00   1.00   30.50    --  -69.12 111.00 -90.00   89
  6  \w   -158.00 -82.00   1.00   30.50    --  -69.12 -77.00  30.00   76
  7  \w   -156.00 -83.00   1.00   30.50    --  -69.12-111.00 -30.00   73
  8  \w   -156.00 -83.00   1.00   30.50    --  -69.12-111.00 -90.00   73
  9  \w    104.00 156.00   1.00   30.50    --   69.12 111.00 -30.00   52
 10  \w    103.00 158.00   1.00   30.50    --   69.12  77.00  60.00   55
 11  \w    104.00 156.00   1.00   30.50    --   69.12 111.00-180.00   52
 12  \w     61.00 147.00   1.00   30.50    --   69.12 178.00   0.00   86
 13  \w    104.00 178.00   1.00   32.00    --  115.32  99.00 -60.00   74
 14  \w    104.00 178.00   1.00   32.00    --  115.32  77.00 120.00   74
 15  \w     66.00 144.00   1.00   32.00    --  115.32 178.00-150.00   78
 16  \w    100.00 176.00   1.00   32.00    --  115.32 125.00 -90.00   76
 17  \w    107.00 174.00   1.00   32.00    --  115.32  99.00-150.00   67
 18  \w    130.00 178.00   1.00   32.00    --  115.32  99.00-180.00   48
 19  \w    126.00 152.00   1.00   32.00    --  115.32  77.00  60.00   26
 20  \w    105.00 170.00   1.00   32.00    --  115.32  99.00  60.00   65
 21  \w    107.00 156.00   1.00   32.00    --  115.32  77.00 -90.00   49
 22  \w    104.00 177.00   1.00   32.00    --  115.32  77.00  90.00   73
 23  \w    125.00 175.00   1.00   32.00    --  115.32  65.00  30.00   50
;
_diffrn_measurement_device 'four-circle diffractometer'
_diffrn_measurement_device_type 'SuperNova, Dual, Cu at home/near, Eos'
_diffrn_measurement_method '\w scans'
_diffrn_radiation_type CuK\a
_diffrn_radiation_wavelength 1.54184
_diffrn_reflns_av_R_equivalents 0.0197
_diffrn_reflns_av_unetI/netI 0.0271
_diffrn_reflns_Laue_measured_fraction_full 0.998
_diffrn_reflns_Laue_measured_fraction_max 0.998
_diffrn_reflns_limit_h_max 9
_diffrn_reflns_limit_h_min -10
_diffrn_reflns_limit_k_max 25
_diffrn_reflns_limit_k_min -28
_diffrn_reflns_limit_l_max 43
_diffrn_reflns_limit_l_min -42
_diffrn_reflns_number 27455
_diffrn_reflns_point_group_measured_fraction_full 0.997
_diffrn_reflns_point_group_measured_fraction_max 0.997
_diffrn_reflns_theta_full 65.997
_diffrn_reflns_theta_max 65.997
_diffrn_reflns_theta_min 2.423
_exptl_absorpt_coefficient_mu 0.626
_exptl_absorpt_correction_T_max 1.00000
_exptl_absorpt_correction_T_min 0.86619
_exptl_absorpt_correction_type multi-scan
_exptl_absorpt_process_details
;
CrysAlisPro 1.171.40.84a (Rigaku Oxford Diffraction, 2020)
Empirical absorption correction using spherical harmonics,
implemented in SCALE3 ABSPACK scaling algorithm.
;
_exptl_crystal_colour green
_exptl_crystal_colour_primary green
_exptl_crystal_density_diffrn 1.241
_exptl_crystal_description needle
_exptl_crystal_F_000 3128
_exptl_crystal_size_max 0.25
_exptl_crystal_size_mid 0.08
_exptl_crystal_size_min 0.04
_refine_diff_density_max 1.023
_refine_diff_density_min -0.595
_refine_diff_density_rms 0.069
_refine_ls_abs_structure_details
;
 Flack x determined using 5322 quotients [(I+)-(I-)]/[(I+)+(I-)]
 (Parsons, Flack and Wagner, Acta Cryst. B69 (2013) 249-259).
;
_refine_ls_abs_structure_Flack -0.05(6)
_refine_ls_extinction_method none
_refine_ls_goodness_of_fit_ref 1.046
_refine_ls_hydrogen_treatment mixed
_refine_ls_matrix_type full
_refine_ls_number_parameters 963
_refine_ls_number_reflns 13818
_refine_ls_number_restraints 112
_refine_ls_restrained_S_all 1.064
_refine_ls_R_factor_all 0.0637
_refine_ls_R_factor_gt 0.0592
_refine_ls_shift/su_max 0.000
_refine_ls_shift/su_mean 0.000
_refine_ls_structure_factor_coef Fsqd
_refine_ls_weighting_details 'w=1/[\s^2^(Fo^2^)+(0.1059P)^2^+6.0781P] where P=(Fo^2^+2Fc^2^)/3'
_refine_ls_weighting_scheme calc
_refine_ls_wR_factor_gt 0.1684
_refine_ls_wR_factor_ref 0.1738
_reflns_Friedel_coverage 0.799
_reflns_Friedel_fraction_full 0.996
_reflns_Friedel_fraction_max 0.996
_reflns_number_gt 12824
_reflns_number_total 13818
_reflns_threshold_expression 'I > 2\s(I)'
_cod_data_source_file d1cc06974h1.cif
_cod_data_source_block ndib-nhme-tol
_cod_depositor_comments
;

2024-06-28
Z value and formula fixed to values more according to usual
chemical conventions.                 miguel
;
_cod_original_formula_sum 'C99 H82 N6 O8'
_cod_original_formula_weight 1483.70
_cod_original_formula_moiety '2(C39 H29 N3 O4), 3(C7 H8)'
_cod_original_formula_units_Z 4
_cod_original_cell_volume 7942.37(17)
_cod_database_code 7129869
_shelx_shelxl_version_number 2017/1
_shelx_space_group_comment
;
The symmetry employed for this shelxl refinement is uniquely defined
by the following loop, which should always be used as a source of
symmetry information in preference to the above space-group names.
They are only intended as comments.
;
_olex2_refinement_description
;
1. Fixed Uiso
 At 1.2 times of:
  All C(H) groups, All C(H,H) groups
 At 1.5 times of:
  All C(H,H,H) groups
2. Restrained distances
 C92-C86
 1.51 with sigma of 0.02
 C86-C87 = C86-C91 = C88-C89
 1.39 with sigma of 0.02
 C87-C88 = C89-C90 = C90-C91
 1.38 with sigma of 0.02
 C99-C93
 1.51 with sigma of 0.02
 C93-C94 = C93-C98 = C95-C96
 1.39 with sigma of 0.02
 C94-C95 = C96-C97 = C97-C98
 1.38 with sigma of 0.02
 C86-C88
 2.42 with sigma of 0.04
 C87-C89
 2.39 with sigma of 0.04
 C86-C90
 2.41 with sigma of 0.04
 C88-C90 = C89-C91
 2.4 with sigma of 0.04
 C92-C87 = C92-C91
 2.52 with sigma of 0.04
 C95-C97 = C96-C98
 2.4 with sigma of 0.04
 C93-C97
 2.41 with sigma of 0.04
 C99-C94 = C99-C98
 2.52 with sigma of 0.04
 C93-C95
 2.42 with sigma of 0.04
 C94-C96
 2.39 with sigma of 0.04
 C86-C87 \\sim C87-C88 \\sim C88-C89 \\sim C89-C90 \\sim C90-C91 \\sim C91-C86
 with sigma of 0.02
 C86-C90 \\sim C86-C88 \\sim C91-C89 \\sim C87-C91 \\sim C88-C90 \\sim C87-C89
 with sigma of 0.04
 C92-C91 \\sim C92-C87
 with sigma of 0.04
 C93-C97 \\sim C93-C95 \\sim C98-C96 \\sim C94-C98 \\sim C95-C97 \\sim C94-C96
 with sigma of 0.04
 C99-C98 \\sim C99-C94
 with sigma of 0.04
 C93-C94 \\sim C94-C95 \\sim C95-C96 \\sim C96-C97 \\sim C97-C98 \\sim C98-C93
 with sigma of 0.02
3. Restrained planarity
 C92, C86, C87, C88, C89, C90, C91
 with sigma of 0.1
 C99, C93, C94, C95, C96, C97, C98
 with sigma of 0.1
4. Uiso/Uaniso restraints and constraints
C92 \\sim C86 \\sim C87 \\sim C88 \\sim C89 \\sim C90 \\sim C91: within 2A with
sigma of 0.04 and sigma for terminal atoms of 0.08 within 2A
C99 \\sim C93 \\sim C94 \\sim C95 \\sim C96 \\sim C97 \\sim C98: within 2A with
sigma of 0.04 and sigma for terminal atoms of 0.08 within 2A
5. Rigid body (RIGU) restrains
 C92, C86, C87, C88, C89, C90, C91
 with sigma for 1-2 distances of 0.004 and sigma for 1-3 distances of 0.004
 C99, C93, C94, C95, C96, C97, C98
 with sigma for 1-2 distances of 0.004 and sigma for 1-3 distances of 0.004
6.a Secondary CH2 refined with riding coordinates:
 C75(H75A,H75B), C36(H36A,H36B), C37(H37A,H37B), C38(H38A,H38B), C76(H76A,
 H76B), C77(H77A,H77B)
6.b Aromatic/amide H refined with riding coordinates:
 C9(H9), C3(H3), C10(H10), C49(H49), C42(H42), C4(H4), C48(H48), C43(H43),
 C24(H24), C62(H62), C23(H23), C32(H32), C63(H63), C60(H60), C33(H33), C58(H58),
  C27(H27), C18(H18), C21(H21), C59(H59), C57(H57), C72(H72), C28(H28),
 C31(H31), C20(H20), C30(H30), C19(H19), C70(H70), C71(H71), C66(H66), C69(H69),
  C67(H67), C84(H84), C80(H80), C83(H83), C82(H82), C81(H81), C87(H87),
 C88(H88), C89(H89), C90(H90), C91(H91), C94(H94), C95(H95), C96(H96), C97(H97),
  C98(H98)
6.c Idealised Me refined as rotating group:
 C74(H74A,H74B,H74C), C78(H78A,H78B,H78C), C39(H39A,H39B,H39C), C35(H35A,H35B,
 H35C), C85(H85A,H85B,H85C), C92(H92A,H92B,H92C), C99(H99A,H99B,H99C)
;
_olex2_submission_special_instructions 'No special instructions were received'
_oxdiff_exptl_absorpt_empirical_details
;
Empirical correction (ABSPACK) includes:
- Absorption correction using spherical harmonics
- Frame scaling
;

loop_
_space_group_symop_operation_xyz
'x, y, z'
'-x+1/2, -y, z+1/2'
'x+1/2, -y+1/2, -z'
'-x, y+1/2, -z+1/2'

loop_
_atom_site_label
_atom_site_type_symbol
_atom_site_fract_x
_atom_site_fract_y
_atom_site_fract_z
_atom_site_U_iso_or_equiv
_atom_site_adp_type
_atom_site_occupancy
_atom_site_site_symmetry_order
_atom_site_calc_flag
_atom_site_refinement_flags_posn
_atom_site_refinement_flags_adp
_atom_site_refinement_flags_occupancy
_atom_site_disorder_assembly
_atom_site_disorder_group
O4 O 1.0421(3) 0.36116(11) 0.66885(8) 0.0230(6) Uani 1 1 d . . . . .
N5 N 1.0715(4) 0.31701(13) 0.75615(9) 0.0205(7) Uani 1 1 d . . . . .
O6 O 0.8560(3) 0.27977(11) 0.73581(8) 0.0250(6) Uani 1 1 d . . . . .
C14 C 0.5866(4) 0.43948(15) 0.71210(10) 0.0176(7) Uani 1 1 d . . . . .
C13 C 0.6669(4) 0.40049(15) 0.69114(10) 0.0183(8) Uani 1 1 d . . . . .
N2 N 0.4259(4) 0.51425(13) 0.75598(9) 0.0202(7) Uani 1 1 d . . . . .
O5 O 0.4572(3) 0.46586(12) 0.84779(8) 0.0268(6) Uani 1 1 d . . . . .
O1 O 0.6146(3) 0.27685(11) 0.63624(8) 0.0246(6) Uani 1 1 d . . . . .
N1 N 0.8268(4) 0.32356(13) 0.64928(9) 0.0180(6) Uani 1 1 d . . . . .
C11 C 0.8231(4) 0.40258(15) 0.69155(10) 0.0179(7) Uani 1 1 d . . . . .
C8 C 0.6644(4) 0.47830(15) 0.73401(10) 0.0184(8) Uani 1 1 d . . . . .
C5 C 0.4311(4) 0.43859(15) 0.71101(10) 0.0195(8) Uani 1 1 d . . . . .
C9 C 0.8156(4) 0.47948(16) 0.73393(11) 0.0207(8) Uani 1 1 d . . . . .
H9 H 0.866502 0.506056 0.748463 0.025 Uiso 1 1 calc R U . . .
O2 O 0.2120(3) 0.48077(13) 0.73302(9) 0.0300(7) Uani 1 1 d . . . . .
C7 C 0.5805(4) 0.51744(15) 0.75764(11) 0.0201(8) Uani 1 1 d . . . . .
N4 N 0.6728(4) 0.50777(13) 0.86440(9) 0.0188(6) Uani 1 1 d . . . . .
C1 C 0.6733(4) 0.31636(16) 0.65069(10) 0.0199(8) Uani 1 1 d . . . . .
C12 C 0.9078(4) 0.36225(15) 0.66934(10) 0.0172(7) Uani 1 1 d . . . . .
O7 O 1.2867(3) 0.35409(13) 0.77659(9) 0.0310(7) Uani 1 1 d . . . . .
C3 C 0.4374(4) 0.36056(17) 0.66968(11) 0.0224(8) Uani 1 1 d . . . . .
H3 H 0.385983 0.333829 0.655369 0.027 Uiso 1 1 calc R U . . .
C2 C 0.5899(4) 0.35997(16) 0.67071(10) 0.0185(8) Uani 1 1 d . . . . .
C53 C 0.9123(4) 0.39134(15) 0.80110(10) 0.0182(8) Uani 1 1 d . . . . .
C41 C 0.6763(4) 0.42641(15) 0.82377(10) 0.0190(8) Uani 1 1 d . . . . .
O8 O 0.8824(3) 0.55842(11) 0.87267(8) 0.0254(6) Uani 1 1 d . . . . .
C47 C 1.0675(4) 0.39463(16) 0.80013(10) 0.0201(8) Uani 1 1 d . . . . .
C10 C 0.8961(4) 0.44148(16) 0.71241(10) 0.0200(8) Uani 1 1 d . . . . .
H10 H 1.001034 0.442712 0.712304 0.024 Uiso 1 1 calc R U . . .
C44 C 0.8350(4) 0.35088(15) 0.78054(11) 0.0202(8) Uani 1 1 d . . . . .
C6 C 0.3464(4) 0.47849(16) 0.73356(11) 0.0224(8) Uani 1 1 d . . . . .
C49 C 1.0614(4) 0.47522(16) 0.83949(11) 0.0215(8) Uani 1 1 d . . . . .
H49 H 1.112551 0.503898 0.852092 0.026 Uiso 1 1 calc R U . . .
C51 C 0.8244(4) 0.51662(15) 0.86043(10) 0.0195(8) Uani 1 1 d . . . . .
O3 O 0.6416(3) 0.54982(11) 0.77833(8) 0.0240(6) Uani 1 1 d . . . . .
C52 C 0.8323(4) 0.43012(15) 0.82240(10) 0.0183(8) Uani 1 1 d . . . . .
C45 C 0.9186(4) 0.31279(15) 0.75599(10) 0.0202(8) Uani 1 1 d . . . . .
C42 C 0.6031(4) 0.38586(17) 0.80428(11) 0.0237(8) Uani 1 1 d . . . . .
H42 H 0.498437 0.383141 0.805701 0.028 Uiso 1 1 calc R U . . .
C75 C 1.1579(4) 0.28046(16) 0.73177(11) 0.0218(8) Uani 1 1 d . . . . .
H75A H 1.244306 0.301258 0.722335 0.026 Uiso 1 1 calc R U . . .
H75B H 1.095912 0.269833 0.710530 0.026 Uiso 1 1 calc R U . . .
C17 C 1.0544(4) 0.26163(15) 0.57411(10) 0.0192(8) Uani 1 1 d . . . . .
C26 C 0.7776(5) 0.36078(17) 0.56213(10) 0.0250(9) Uani 1 1 d . . . . .
C4 C 0.3578(4) 0.40038(16) 0.68962(11) 0.0224(8) Uani 1 1 d . . . . .
H4 H 0.252874 0.400983 0.688370 0.027 Uiso 1 1 calc R U . . .
C46 C 1.1532(4) 0.35481(16) 0.77759(11) 0.0221(8) Uani 1 1 d . . . . .
C64 C 0.5666(4) 0.48356(16) 0.93739(11) 0.0224(8) Uani 1 1 d . . . . .
N3 N 0.6804(4) 0.31697(16) 0.56144(10) 0.0288(8) Uani 1 1 d . . . . .
C48 C 1.1408(4) 0.43526(17) 0.81971(11) 0.0228(8) Uani 1 1 d . . . . .
H48 H 1.245814 0.436118 0.819774 0.027 Uiso 1 1 calc R U . . .
C36 C 0.3382(4) 0.55296(16) 0.77880(11) 0.0234(8) Uani 1 1 d . . . . .
H36A H 0.397872 0.564642 0.800201 0.028 Uiso 1 1 calc R U . . .
H36B H 0.249282 0.533517 0.788064 0.028 Uiso 1 1 calc R U . . .
C16 C 0.9618(4) 0.29993(15) 0.59365(10) 0.0188(7) Uani 1 1 d . . . . .
C40 C 0.5917(4) 0.46658(16) 0.84575(11) 0.0205(8) Uani 1 1 d . . . . .
C15 C 0.9133(4) 0.28434(15) 0.62792(10) 0.0181(7) Uani 1 1 d . . . . .
C50 C 0.9094(4) 0.47308(16) 0.84071(10) 0.0191(8) Uani 1 1 d . . . . .
C43 C 0.6834(4) 0.34834(16) 0.78218(11) 0.0225(8) Uani 1 1 d . . . . .
H43 H 0.632148 0.321055 0.768310 0.027 Uiso 1 1 calc R U . . .
C24 C 0.9504(4) 0.23349(15) 0.64433(10) 0.0197(8) Uani 1 1 d . . . . .
H24 H 0.913549 0.224519 0.667988 0.024 Uiso 1 1 calc R U . . .
C25 C 0.9193(5) 0.35494(16) 0.57727(10) 0.0210(8) Uani 1 1 d . . . . .
C34 C 1.0203(5) 0.39967(16) 0.57634(10) 0.0247(8) Uani 1 1 d . . . . .
C55 C 0.5318(4) 0.53710(15) 0.91795(10) 0.0185(7) Uani 1 1 d . . . . .
C68 C 0.7369(6) 0.42495(19) 0.97332(13) 0.0362(11) Uani 1 1 d . . . . .
C62 C 0.4553(4) 0.63588(16) 0.88002(11) 0.0224(8) Uani 1 1 d . . . . .
H62 H 0.430956 0.669004 0.867215 0.027 Uiso 1 1 calc R U . . .
C23 C 1.0395(4) 0.19704(15) 0.62620(10) 0.0215(8) Uani 1 1 d . . . . .
H23 H 1.064413 0.162543 0.637228 0.026 Uiso 1 1 calc R U . . .
C56 C 0.4336(4) 0.57661(16) 0.93462(10) 0.0198(8) Uani 1 1 d . . . . .
C32 C 1.2612(6) 0.44000(19) 0.58980(13) 0.0378(11) Uani 1 1 d . . . . .
H32 H 1.357333 0.436622 0.600047 0.045 Uiso 1 1 calc R U . . .
C54 C 0.5858(4) 0.54884(16) 0.88380(10) 0.0190(8) Uani 1 1 d . . . . .
C37 C 0.2909(5) 0.60407(16) 0.75732(12) 0.0267(9) Uani 1 1 d . . . . .
H37A H 0.245019 0.592399 0.733909 0.032 Uiso 1 1 calc R U . . .
H37B H 0.378902 0.626867 0.751504 0.032 Uiso 1 1 calc R U . . .
C63 C 0.5522(4) 0.59831(16) 0.86471(10) 0.0216(8) Uani 1 1 d . . . . .
H63 H 0.596061 0.605605 0.841537 0.026 Uiso 1 1 calc R U . . .
C73 C 0.7062(5) 0.47561(16) 0.95420(11) 0.0250(8) Uani 1 1 d . . . . .
C60 C 0.2840(5) 0.66116(17) 0.92989(11) 0.0251(9) Uani 1 1 d . . . . .
H60 H 0.253551 0.693063 0.916540 0.030 Uiso 1 1 calc R U . . .
C33 C 1.1661(5) 0.39582(17) 0.59132(12) 0.0276(9) Uani 1 1 d . . . . .
H33 H 1.197296 0.362155 0.602490 0.033 Uiso 1 1 calc R U . . .
C61 C 0.3921(4) 0.62521(15) 0.91472(11) 0.0208(8) Uani 1 1 d . . . . .
C38 C 0.1803(5) 0.63900(18) 0.77924(13) 0.0305(9) Uani 1 1 d . . . . .
H38A H 0.220269 0.645261 0.804170 0.037 Uiso 1 1 calc R U . . .
H38B H 0.169420 0.675689 0.767283 0.037 Uiso 1 1 calc R U . . .
C65 C 0.4586(5) 0.44207(17) 0.93935(11) 0.0274(9) Uani 1 1 d . . . . .
C58 C 0.2705(5) 0.60432(18) 0.98412(11) 0.0273(9) Uani 1 1 d . . . . .
H58 H 0.231855 0.598365 1.008017 0.033 Uiso 1 1 calc R U . . .
C27 C 0.7377(6) 0.41288(19) 0.54625(12) 0.0348(11) Uani 1 1 d . . . . .
H27 H 0.641599 0.417524 0.536203 0.042 Uiso 1 1 calc R U . . .
C18 C 1.1084(4) 0.27308(16) 0.53832(10) 0.0226(8) Uani 1 1 d . . . . .
H18 H 1.081149 0.306661 0.526425 0.027 Uiso 1 1 calc R U . . .
C21 C 1.1903(5) 0.17340(16) 0.57201(11) 0.0238(8) Uani 1 1 d . . . . .
H21 H 1.218815 0.139444 0.583245 0.029 Uiso 1 1 calc R U . . .
C59 C 0.2231(5) 0.65060(18) 0.96332(12) 0.0276(9) Uani 1 1 d . . . . .
H59 H 0.148422 0.674430 0.972719 0.033 Uiso 1 1 calc R U . . .
C76 C 1.2117(5) 0.22810(17) 0.75087(11) 0.0259(9) Uani 1 1 d . . . . .
H76A H 1.126153 0.204178 0.756957 0.031 Uiso 1 1 calc R U . . .
H76B H 1.262002 0.238205 0.774042 0.031 Uiso 1 1 calc R U . . .
C22 C 1.0950(4) 0.21037(15) 0.59102(10) 0.0195(8) Uani 1 1 d . . . . .
C57 C 0.3720(5) 0.56804(17) 0.96982(11) 0.0239(8) Uani 1 1 d . . . . .
H57 H 0.401567 0.536630 0.983779 0.029 Uiso 1 1 calc R U . . .
C72 C 0.8195(5) 0.51612(18) 0.95389(12) 0.0278(9) Uani 1 1 d . . . . .
H72 H 0.802010 0.550498 0.941867 0.033 Uiso 1 1 calc R U . . .
C28 C 0.8345(6) 0.45582(18) 0.54526(12) 0.0367(11) Uani 1 1 d . . . . .
H28 H 0.804988 0.489841 0.534266 0.044 Uiso 1 1 calc R U . . .
C31 C 1.2185(7) 0.4905(2) 0.57319(14) 0.0434(12) Uani 1 1 d . . . . .
H31 H 1.286104 0.520689 0.572017 0.052 Uiso 1 1 calc R U . . .
C74 C 0.2191(6) 0.4043(2) 0.91798(16) 0.0447(12) Uani 1 1 d . . . . .
H74A H 0.184991 0.389565 0.941563 0.067 Uiso 1 1 calc R U . . .
H74B H 0.269865 0.374876 0.904306 0.067 Uiso 1 1 calc R U . . .
H74C H 0.133991 0.417447 0.903795 0.067 Uiso 1 1 calc R U . . .
C29 C 0.9773(6) 0.45127(16) 0.56007(11) 0.0301(10) Uani 1 1 d . . . . .
C77 C 1.3192(5) 0.19605(17) 0.72612(12) 0.0281(9) Uani 1 1 d . . . . .
H77A H 1.332028 0.158042 0.735976 0.034 Uiso 1 1 calc R U . . .
H77B H 1.275606 0.192789 0.701316 0.034 Uiso 1 1 calc R U . . .
C20 C 1.2415(5) 0.18599(17) 0.53786(11) 0.0281(9) Uani 1 1 d . . . . .
H20 H 1.305613 0.160965 0.525493 0.034 Uiso 1 1 calc R U . . .
N6 N 0.3205(4) 0.45016(16) 0.92431(11) 0.0310(8) Uani 1 1 d . . . . .
C30 C 1.0803(7) 0.49594(18) 0.55890(13) 0.0409(12) Uani 1 1 d . . . . .
H30 H 1.052104 0.530126 0.547945 0.049 Uiso 1 1 calc R U . . .
C19 C 1.1992(5) 0.23625(17) 0.52085(12) 0.0286(9) Uani 1 1 d . . . . .
H19 H 1.234319 0.244558 0.496926 0.034 Uiso 1 1 calc R U . . .
C78 C 1.4692(5) 0.22347(19) 0.72308(15) 0.0396(11) Uani 1 1 d . . . . .
H78A H 1.516612 0.224088 0.747230 0.059 Uiso 1 1 calc R U . . .
H78B H 1.457135 0.261595 0.714144 0.059 Uiso 1 1 calc R U . . .
H78C H 1.530957 0.202490 0.705888 0.059 Uiso 1 1 calc R U . . .
C70 C 0.9825(6) 0.4576(2) 0.98923(16) 0.0490(13) Uani 1 1 d . . . . .
H70 H 1.075215 0.451911 1.000903 0.059 Uiso 1 1 calc R U . . .
C71 C 0.9533(5) 0.5074(2) 0.97032(13) 0.0372(10) Uani 1 1 d . . . . .
H71 H 1.027386 0.535326 0.968989 0.045 Uiso 1 1 calc R U . . .
C66 C 0.4909(6) 0.39202(18) 0.95857(14) 0.0378(11) Uani 1 1 d . . . . .
H66 H 0.418140 0.363627 0.959816 0.045 Uiso 1 1 calc R U . . .
C69 C 0.8766(6) 0.4178(2) 0.99050(16) 0.0466(13) Uani 1 1 d . . . . .
H69 H 0.896254 0.384169 1.003249 0.056 Uiso 1 1 calc R U . . .
C39 C 0.0293(5) 0.61203(19) 0.78235(13) 0.0329(10) Uani 1 1 d . . . . .
H39A H -0.009718 0.604661 0.757766 0.049 Uiso 1 1 calc R U . . .
H39B H -0.038002 0.637019 0.795445 0.049 Uiso 1 1 calc R U . . .
H39C H 0.038040 0.576999 0.795863 0.049 Uiso 1 1 calc R U . . .
C67 C 0.6229(6) 0.3841(2) 0.97504(15) 0.0450(13) Uani 1 1 d . . . . .
H67 H 0.640256 0.350596 0.988082 0.054 Uiso 1 1 calc R U . . .
C35 C 0.5236(5) 0.3236(2) 0.55365(15) 0.0432(12) Uani 1 1 d . . . . .
H35A H 0.510663 0.334923 0.528037 0.065 Uiso 1 1 calc R U . . .
H35B H 0.482085 0.352143 0.569817 0.065 Uiso 1 1 calc R U . . .
H35C H 0.472559 0.288290 0.557843 0.065 Uiso 1 1 calc R U . . .
C84 C 0.7669(10) 0.6018(3) 0.67939(16) 0.0638(19) Uani 1 1 d . . . . .
H84 H 0.822222 0.626404 0.694426 0.077 Uiso 1 1 calc R U . . .
C80 C 0.7606(8) 0.5275(2) 0.63634(14) 0.0491(14) Uani 1 1 d . . . . .
H80 H 0.810427 0.500780 0.621672 0.059 Uiso 1 1 calc R U . . .
C79 C 0.8416(7) 0.5629(2) 0.65801(14) 0.0477(13) Uani 1 1 d . . . . .
C85 C 1.0081(9) 0.5588(3) 0.65942(19) 0.0721(19) Uani 1 1 d . . . . .
H85A H 1.051564 0.593971 0.651255 0.108 Uiso 1 1 calc R U . . .
H85B H 1.041379 0.528708 0.643301 0.108 Uiso 1 1 calc R U . . .
H85C H 1.039533 0.551044 0.684622 0.108 Uiso 1 1 calc R U . . .
C83 C 0.6236(10) 0.6052(3) 0.6793(2) 0.0695(19) Uani 1 1 d . . . . .
H83 H 0.577834 0.632570 0.694264 0.083 Uiso 1 1 calc R U . . .
C82 C 0.5372(9) 0.5719(4) 0.6590(3) 0.089(3) Uani 1 1 d . . . . .
H82 H 0.432584 0.575183 0.659683 0.106 Uiso 1 1 calc R U . . .
C81 C 0.6094(10) 0.5299(3) 0.6354(2) 0.080(2) Uani 1 1 d . . . . .
H81 H 0.553334 0.505678 0.620339 0.096 Uiso 1 1 calc R U . . .
H3A H 0.695(6) 0.288(2) 0.5790(15) 0.034(13) Uiso 1 1 d . . . . .
H6 H 0.329(8) 0.475(3) 0.908(2) 0.07(2) Uiso 1 1 d . . . . .
C92 C 0.496(2) 0.2614(8) 0.8553(6) 0.245(10) Uiso 1 1 d D U . . .
H92A H 0.460491 0.270781 0.830649 0.368 Uiso 1 1 calc R U . . .
H92B H 0.456739 0.288375 0.872949 0.368 Uiso 1 1 calc R U . . .
H92C H 0.461502 0.224077 0.861871 0.368 Uiso 1 1 calc R U . . .
C86 C 0.6491(14) 0.2628(5) 0.8559(3) 0.130(4) Uiso 1 1 d D U . . .
C87 C 0.7163(11) 0.2231(4) 0.8327(3) 0.106(3) Uiso 1 1 d D U . . .
H87 H 0.662029 0.197083 0.818465 0.127 Uiso 1 1 calc R U . . .
C88 C 0.8674(11) 0.2259(4) 0.8328(3) 0.104(3) Uiso 1 1 d D U . . .
H88 H 0.920752 0.201380 0.817252 0.125 Uiso 1 1 calc R U . . .
C89 C 0.9465(15) 0.2629(5) 0.8545(4) 0.139(4) Uiso 1 1 d D U . . .
H89 H 1.051472 0.263592 0.853539 0.167 Uiso 1 1 calc R U . . .
C90 C 0.8719(14) 0.2982(6) 0.8771(4) 0.150(5) Uiso 1 1 d D U . . .
H90 H 0.923959 0.322992 0.892720 0.181 Uiso 1 1 calc R U . . .
C91 C 0.7301(12) 0.2974(5) 0.8769(3) 0.113(3) Uiso 1 1 d D U . . .
H91 H 0.679245 0.322602 0.892415 0.135 Uiso 1 1 calc R U . . .
C99 C 1.1697(16) 0.6669(6) 0.5624(4) 0.165(6) Uiso 1 1 d D U . . .
H99A H 1.192142 0.657326 0.587885 0.248 Uiso 1 1 calc R U . . .
H99B H 1.236752 0.696330 0.554121 0.248 Uiso 1 1 calc R U . . .
H99C H 1.182767 0.633984 0.546869 0.248 Uiso 1 1 calc R U . . .
C93 C 1.0170(13) 0.6863(5) 0.5597(3) 0.127(4) Uiso 1 1 d D U . . .
C94 C 0.8981(11) 0.6607(5) 0.5743(3) 0.112(3) Uiso 1 1 d D U . . .
H94 H 0.918833 0.628100 0.588109 0.134 Uiso 1 1 calc R U . . .
C95 C 0.7531(14) 0.6748(5) 0.5722(4) 0.136(4) Uiso 1 1 d D U . . .
H95 H 0.679342 0.653094 0.583918 0.163 Uiso 1 1 calc R U . . .
C96 C 0.7136(17) 0.7246(6) 0.5512(4) 0.166(6) Uiso 1 1 d D U . . .
H96 H 0.615123 0.736757 0.547044 0.199 Uiso 1 1 calc R U . . .
C97 C 0.8357(14) 0.7512(5) 0.5386(4) 0.140(4) Uiso 1 1 d D U . . .
H97 H 0.817609 0.785064 0.525941 0.167 Uiso 1 1 calc R U . . .
C98 C 0.9793(13) 0.7363(5) 0.5413(3) 0.120(4) Uiso 1 1 d D U . . .
H98 H 1.054357 0.759142 0.531102 0.144 Uiso 1 1 calc R U . . .

loop_
_atom_site_aniso_label
_atom_site_aniso_U_11
_atom_site_aniso_U_22
_atom_site_aniso_U_33
_atom_site_aniso_U_23
_atom_site_aniso_U_13
_atom_site_aniso_U_12
O4 0.0156(13) 0.0246(14) 0.0287(14) -0.0064(11) -0.0008(11) -0.0003(11)
N5 0.0198(16) 0.0174(15) 0.0244(16) -0.0031(13) -0.0013(13) 0.0023(13)
O6 0.0228(14) 0.0218(14) 0.0305(15) -0.0079(12) -0.0004(12) -0.0020(11)
C14 0.0171(18) 0.0176(18) 0.0181(17) 0.0004(15) -0.0012(14) -0.0006(15)
C13 0.0173(18) 0.0188(18) 0.0187(18) -0.0006(14) -0.0005(14) -0.0006(15)
N2 0.0163(15) 0.0201(16) 0.0242(16) -0.0064(13) -0.0007(13) 0.0024(13)
O5 0.0161(14) 0.0303(15) 0.0341(15) -0.0111(12) 0.0003(12) -0.0004(11)
O1 0.0202(13) 0.0236(14) 0.0299(15) -0.0116(12) 0.0008(12) -0.0052(12)
N1 0.0177(15) 0.0187(15) 0.0175(15) -0.0030(12) 0.0003(12) 0.0008(13)
C11 0.0173(18) 0.0180(18) 0.0186(17) -0.0016(14) -0.0013(14) 0.0018(15)
C8 0.0193(19) 0.0150(17) 0.0208(18) -0.0027(14) -0.0002(15) -0.0008(15)
C5 0.0190(19) 0.0163(18) 0.0233(19) 0.0006(15) -0.0005(15) -0.0003(15)
C9 0.0206(19) 0.0184(18) 0.0232(19) -0.0048(15) -0.0027(15) -0.0036(15)
O2 0.0138(14) 0.0331(16) 0.0430(17) -0.0130(13) 0.0003(12) -0.0002(12)
C7 0.0191(19) 0.0175(18) 0.0237(19) 0.0001(15) -0.0011(15) 0.0014(15)
N4 0.0173(15) 0.0177(15) 0.0215(16) -0.0035(12) -0.0001(13) -0.0009(13)
C1 0.0189(18) 0.0207(19) 0.0201(18) -0.0006(15) -0.0003(15) -0.0009(16)
C12 0.0170(19) 0.0160(17) 0.0184(18) -0.0009(14) 0.0001(14) -0.0005(14)
O7 0.0168(14) 0.0341(16) 0.0420(17) -0.0128(14) -0.0004(12) 0.0025(12)
C3 0.0187(19) 0.024(2) 0.0241(19) -0.0044(16) -0.0027(15) -0.0027(16)
C2 0.0182(18) 0.0182(18) 0.0191(18) -0.0018(14) -0.0012(14) -0.0018(15)
C53 0.0177(18) 0.0162(18) 0.0207(18) 0.0020(15) -0.0017(15) 0.0010(15)
C41 0.0175(18) 0.0175(18) 0.0219(19) -0.0005(14) -0.0009(15) -0.0006(15)
O8 0.0243(14) 0.0221(14) 0.0297(15) -0.0084(12) 0.0026(12) -0.0055(12)
C47 0.0183(18) 0.0186(18) 0.0235(19) 0.0013(15) 0.0005(15) -0.0011(15)
C10 0.0140(17) 0.0202(18) 0.0258(19) -0.0036(15) -0.0024(15) -0.0017(15)
C44 0.0209(19) 0.0172(18) 0.0226(19) -0.0008(15) -0.0011(15) -0.0027(15)
C6 0.0177(19) 0.0199(19) 0.030(2) -0.0013(16) -0.0001(16) -0.0007(15)
C49 0.0210(19) 0.0198(19) 0.0237(19) -0.0053(15) -0.0037(16) -0.0043(15)
C51 0.0208(19) 0.0181(18) 0.0195(18) -0.0013(14) -0.0002(15) -0.0023(16)
O3 0.0213(14) 0.0228(14) 0.0279(14) -0.0092(11) -0.0016(11) -0.0023(11)
C52 0.0176(18) 0.0164(17) 0.0210(18) 0.0000(14) -0.0025(14) -0.0012(15)
C45 0.0219(19) 0.0156(17) 0.0231(19) 0.0012(15) 0.0005(16) -0.0009(15)
C42 0.0153(18) 0.025(2) 0.031(2) -0.0064(16) -0.0006(16) -0.0038(16)
C75 0.0221(19) 0.0199(19) 0.023(2) -0.0055(15) 0.0016(16) 0.0031(16)
C17 0.0173(17) 0.0173(17) 0.0228(18) -0.0020(14) -0.0032(15) -0.0013(15)
C26 0.031(2) 0.026(2) 0.0183(18) -0.0028(15) -0.0001(16) 0.0096(17)
C4 0.0124(17) 0.025(2) 0.030(2) -0.0010(16) -0.0005(16) 0.0010(15)
C46 0.019(2) 0.0208(19) 0.026(2) -0.0021(16) -0.0025(16) 0.0001(16)
C64 0.026(2) 0.0193(19) 0.0224(19) -0.0009(15) 0.0024(16) 0.0037(16)
N3 0.0226(18) 0.037(2) 0.0274(18) -0.0051(16) -0.0072(15) 0.0041(16)
C48 0.0164(18) 0.025(2) 0.027(2) -0.0016(16) -0.0016(16) -0.0032(16)
C36 0.0184(19) 0.025(2) 0.026(2) -0.0070(16) 0.0026(16) 0.0015(16)
C16 0.0187(18) 0.0176(17) 0.0202(18) -0.0021(14) -0.0030(15) -0.0005(15)
C40 0.0174(19) 0.0217(19) 0.0224(19) -0.0017(15) -0.0022(15) -0.0004(15)
C15 0.0143(17) 0.0187(17) 0.0214(18) -0.0031(15) -0.0022(14) -0.0017(14)
C50 0.0199(19) 0.0175(18) 0.0198(18) -0.0024(14) -0.0003(15) -0.0011(15)
C43 0.0198(19) 0.0190(19) 0.029(2) -0.0059(16) -0.0027(16) -0.0023(15)
C24 0.0223(19) 0.0183(18) 0.0186(18) 0.0009(14) -0.0012(15) -0.0022(15)
C25 0.028(2) 0.0202(18) 0.0149(17) -0.0040(14) -0.0009(15) 0.0051(16)
C34 0.037(2) 0.0196(18) 0.0169(17) -0.0004(14) 0.0047(17) 0.0047(17)
C55 0.0182(18) 0.0169(17) 0.0205(18) -0.0022(14) -0.0034(15) 0.0001(15)
C68 0.046(3) 0.028(2) 0.035(2) 0.0068(19) -0.007(2) 0.010(2)
C62 0.025(2) 0.0191(18) 0.0229(19) -0.0017(15) -0.0040(16) -0.0008(16)
C23 0.025(2) 0.0160(17) 0.0241(19) 0.0007(15) -0.0032(16) 0.0006(15)
C56 0.0185(18) 0.0201(18) 0.0206(18) -0.0046(14) -0.0017(15) -0.0029(15)
C32 0.045(3) 0.032(2) 0.036(2) -0.0055(19) 0.004(2) -0.013(2)
C54 0.0167(18) 0.0193(18) 0.0209(18) -0.0056(15) -0.0022(15) -0.0010(15)
C37 0.023(2) 0.0199(19) 0.037(2) -0.0042(17) 0.0052(18) -0.0003(16)
C63 0.0228(19) 0.0225(19) 0.0195(18) -0.0009(15) 0.0003(15) -0.0033(16)
C73 0.027(2) 0.0217(19) 0.026(2) -0.0017(16) -0.0007(17) 0.0090(16)
C60 0.025(2) 0.0207(19) 0.030(2) -0.0051(16) -0.0016(17) 0.0038(16)
C33 0.035(2) 0.022(2) 0.026(2) -0.0027(16) 0.0027(18) -0.0026(18)
C61 0.0205(19) 0.0177(18) 0.0242(19) -0.0031(15) -0.0031(16) -0.0006(15)
C38 0.029(2) 0.023(2) 0.039(2) -0.0072(18) 0.0020(19) 0.0056(18)
C65 0.031(2) 0.024(2) 0.028(2) -0.0020(16) 0.0003(18) -0.0009(18)
C58 0.027(2) 0.032(2) 0.0231(19) -0.0047(17) 0.0024(17) -0.0011(18)
C27 0.045(3) 0.036(2) 0.024(2) 0.0004(18) -0.006(2) 0.021(2)
C18 0.028(2) 0.0189(18) 0.0212(19) 0.0010(15) 0.0015(16) 0.0015(16)
C21 0.0235(19) 0.0215(19) 0.026(2) -0.0015(15) -0.0001(16) 0.0045(16)
C59 0.026(2) 0.026(2) 0.031(2) -0.0071(17) 0.0007(17) 0.0036(17)
C76 0.026(2) 0.0217(19) 0.030(2) -0.0021(16) 0.0015(17) 0.0039(16)
C22 0.0182(18) 0.0187(18) 0.0217(18) -0.0041(14) -0.0035(15) -0.0016(15)
C57 0.026(2) 0.026(2) 0.0199(18) 0.0008(16) -0.0012(16) 0.0013(17)
C72 0.029(2) 0.028(2) 0.026(2) -0.0016(17) -0.0009(17) 0.0053(18)
C28 0.064(3) 0.024(2) 0.022(2) 0.0023(17) 0.001(2) 0.019(2)
C31 0.059(3) 0.028(2) 0.042(3) -0.005(2) 0.010(2) -0.018(2)
C74 0.042(3) 0.040(3) 0.052(3) 0.003(2) -0.007(2) -0.015(2)
C29 0.053(3) 0.0181(19) 0.0190(18) -0.0007(15) 0.0060(19) 0.0054(19)
C77 0.028(2) 0.0204(19) 0.036(2) -0.0022(17) 0.0015(18) 0.0057(17)
C20 0.033(2) 0.022(2) 0.029(2) -0.0041(16) 0.0039(18) 0.0047(18)
N6 0.0304(19) 0.0274(19) 0.035(2) 0.0056(16) -0.0033(16) -0.0075(16)
C30 0.075(4) 0.017(2) 0.031(2) 0.0018(17) 0.011(2) -0.002(2)
C19 0.036(2) 0.026(2) 0.024(2) -0.0020(16) 0.0088(18) -0.0004(18)
C78 0.026(2) 0.030(2) 0.062(3) 0.008(2) 0.009(2) 0.009(2)
C70 0.039(3) 0.053(3) 0.054(3) -0.001(3) -0.016(2) 0.017(3)
C71 0.028(2) 0.043(3) 0.040(3) -0.004(2) -0.003(2) 0.005(2)
C66 0.046(3) 0.021(2) 0.047(3) 0.0061(19) -0.002(2) -0.008(2)
C69 0.047(3) 0.038(3) 0.054(3) 0.005(2) -0.013(3) 0.016(2)
C39 0.025(2) 0.034(2) 0.039(2) -0.0021(19) 0.0015(19) 0.0090(19)
C67 0.058(3) 0.024(2) 0.053(3) 0.012(2) -0.009(3) 0.004(2)
C35 0.028(2) 0.056(3) 0.046(3) -0.006(2) -0.010(2) 0.008(2)
C84 0.107(6) 0.045(3) 0.040(3) 0.000(2) 0.006(3) 0.014(4)
C80 0.074(4) 0.038(3) 0.035(3) -0.006(2) 0.003(3) 0.001(3)
C79 0.073(4) 0.040(3) 0.030(2) 0.006(2) 0.004(2) 0.004(3)
C85 0.075(5) 0.083(5) 0.058(4) 0.011(4) 0.000(4) -0.021(4)
C83 0.087(6) 0.062(4) 0.060(4) 0.009(3) 0.009(4) 0.024(4)
C82 0.058(4) 0.104(7) 0.104(6) 0.047(6) 0.011(4) 0.021(5)
C81 0.096(6) 0.077(5) 0.066(4) 0.021(4) -0.020(4) -0.019(5)

loop_
_atom_type_symbol
_atom_type_description
_atom_type_scat_dispersion_real
_atom_type_scat_dispersion_imag
_atom_type_scat_source
C C 0.0181 0.0091 'International Tables Vol C Tables 4.2.6.8 and 6.1.1.4'
H H 0.0000 0.0000 'International Tables Vol C Tables 4.2.6.8 and 6.1.1.4'
N N 0.0311 0.0180 'International Tables Vol C Tables 4.2.6.8 and 6.1.1.4'
O O 0.0492 0.0322 'International Tables Vol C Tables 4.2.6.8 and 6.1.1.4'

loop_
_geom_angle_atom_site_label_1
_geom_angle_atom_site_label_2
_geom_angle_atom_site_label_3
_geom_angle
_geom_angle_site_symmetry_1
_geom_angle_site_symmetry_3
_geom_angle_publ_flag
C45 N5 C75 118.8(3) . . ?
C45 N5 C46 124.9(3) . . ?
C46 N5 C75 116.3(3) . . ?
C13 C14 C8 119.2(3) . . ?
C5 C14 C13 119.3(3) . . ?
C5 C14 C8 121.5(4) . . ?
C14 C13 C11 119.0(3) . . ?
C2 C13 C14 119.4(3) . . ?
C2 C13 C11 121.6(3) . . ?
C7 N2 C36 118.4(3) . . ?
C6 N2 C7 125.2(3) . . ?
C6 N2 C36 116.3(3) . . ?
C1 N1 C15 118.2(3) . . ?
C12 N1 C1 125.8(3) . . ?
C12 N1 C15 115.7(3) . . ?
C13 C11 C12 119.2(3) . . ?
C10 C11 C13 120.6(3) . . ?
C10 C11 C12 120.1(3) . . ?
C14 C8 C7 119.4(3) . . ?
C9 C8 C14 120.6(4) . . ?
C9 C8 C7 119.9(3) . . ?
C14 C5 C6 119.5(3) . . ?
C4 C5 C14 120.5(4) . . ?
C4 C5 C6 120.0(3) . . ?
C8 C9 H9 119.9 . . ?
C8 C9 C10 120.3(3) . . ?
C10 C9 H9 119.9 . . ?
N2 C7 C8 116.7(3) . . ?
O3 C7 N2 121.0(4) . . ?
O3 C7 C8 122.2(3) . . ?
C51 N4 C40 124.7(3) . . ?
C51 N4 C54 118.7(3) . . ?
C40 N4 C54 115.7(3) . . ?
O1 C1 N1 121.1(3) . . ?
O1 C1 C2 123.2(3) . . ?
N1 C1 C2 115.7(3) . . ?
O4 C12 N1 120.2(3) . . ?
O4 C12 C11 122.7(3) . . ?
N1 C12 C11 117.0(3) . . ?
C2 C3 H3 119.8 . . ?
C2 C3 C4 120.4(4) . . ?
C4 C3 H3 119.8 . . ?
C13 C2 C1 119.8(3) . . ?
C3 C2 C13 120.0(4) . . ?
C3 C2 C1 120.1(3) . . ?
C47 C53 C44 121.3(4) . . ?
C47 C53 C52 119.2(3) . . ?
C52 C53 C44 119.5(3) . . ?
C52 C41 C40 119.8(3) . . ?
C42 C41 C52 120.4(4) . . ?
C42 C41 C40 119.8(4) . . ?
C53 C47 C46 120.0(4) . . ?
C48 C47 C53 120.4(4) . . ?
C48 C47 C46 119.6(4) . . ?
C11 C10 C9 120.2(3) . . ?
C11 C10 H10 119.9 . . ?
C9 C10 H10 119.9 . . ?
C53 C44 C45 119.5(3) . . ?
C43 C44 C53 120.1(4) . . ?
C43 C44 C45 120.4(3) . . ?
N2 C6 C5 117.5(3) . . ?
O2 C6 N2 120.0(4) . . ?
O2 C6 C5 122.5(4) . . ?
C48 C49 H49 119.9 . . ?
C50 C49 H49 119.9 . . ?
C50 C49 C48 120.2(4) . . ?
N4 C51 C50 116.8(3) . . ?
O8 C51 N4 120.7(3) . . ?
O8 C51 C50 122.5(3) . . ?
C53 C52 C41 119.2(3) . . ?
C53 C52 C50 119.3(3) . . ?
C41 C52 C50 121.4(3) . . ?
N5 C45 C44 117.3(3) . . ?
O6 C45 N5 120.8(4) . . ?
O6 C45 C44 121.9(3) . . ?
C41 C42 H42 120.0 . . ?
C41 C42 C43 120.0(4) . . ?
C43 C42 H42 120.0 . . ?
N5 C75 H75A 109.0 . . ?
N5 C75 H75B 109.0 . . ?
N5 C75 C76 112.8(3) . . ?
H75A C75 H75B 107.8 . . ?
C76 C75 H75A 109.0 . . ?
C76 C75 H75B 109.0 . . ?
C18 C17 C16 122.2(3) . . ?
C18 C17 C22 118.4(3) . . ?
C22 C17 C16 119.4(3) . . ?
N3 C26 C25 121.0(4) . . ?
N3 C26 C27 120.4(4) . . ?
C25 C26 C27 118.6(4) . . ?
C5 C4 C3 120.2(3) . . ?
C5 C4 H4 119.9 . . ?
C3 C4 H4 119.9 . . ?
N5 C46 C47 116.9(3) . . ?
O7 C46 N5 119.9(4) . . ?
O7 C46 C47 123.3(4) . . ?
C73 C64 C55 120.4(4) . . ?
C65 C64 C55 119.3(4) . . ?
C65 C64 C73 120.3(4) . . ?
C26 N3 C35 122.9(4) . . ?
C26 N3 H3A 117(3) . . ?
C35 N3 H3A 110(3) . . ?
C47 C48 C49 120.4(4) . . ?
C47 C48 H48 119.8 . . ?
C49 C48 H48 119.8 . . ?
N2 C36 H36A 109.3 . . ?
N2 C36 H36B 109.3 . . ?
N2 C36 C37 111.8(3) . . ?
H36A C36 H36B 107.9 . . ?
C37 C36 H36A 109.3 . . ?
C37 C36 H36B 109.3 . . ?
C17 C16 C25 121.2(3) . . ?
C15 C16 C17 117.5(3) . . ?
C15 C16 C25 121.3(3) . . ?
O5 C40 N4 120.0(4) . . ?
O5 C40 C41 122.9(4) . . ?
N4 C40 C41 117.0(3) . . ?
C16 C15 N1 118.8(3) . . ?
C16 C15 C24 123.3(3) . . ?
C24 C15 N1 117.8(3) . . ?
C49 C50 C51 120.4(3) . . ?
C49 C50 C52 120.3(4) . . ?
C52 C50 C51 119.3(3) . . ?
C44 C43 C42 120.7(4) . . ?
C44 C43 H43 119.7 . . ?
C42 C43 H43 119.7 . . ?
C15 C24 H24 120.1 . . ?
C23 C24 C15 119.8(3) . . ?
C23 C24 H24 120.1 . . ?
C26 C25 C16 118.6(4) . . ?
C26 C25 C34 120.3(4) . . ?
C34 C25 C16 121.0(3) . . ?
C25 C34 C33 122.5(4) . . ?
C25 C34 C29 119.7(4) . . ?
C33 C34 C29 117.8(4) . . ?
C56 C55 C64 119.8(3) . . ?
C54 C55 C64 122.1(3) . . ?
C54 C55 C56 118.0(3) . . ?
C69 C68 C73 119.4(5) . . ?
C69 C68 C67 122.7(4) . . ?
C67 C68 C73 117.9(4) . . ?
C63 C62 H62 120.0 . . ?
C63 C62 C61 120.1(4) . . ?
C61 C62 H62 120.0 . . ?
C24 C23 H23 119.9 . . ?
C24 C23 C22 120.3(3) . . ?
C22 C23 H23 119.9 . . ?
C61 C56 C55 119.4(3) . . ?
C57 C56 C55 122.1(4) . . ?
C57 C56 C61 118.5(4) . . ?
C33 C32 H32 119.5 . . ?
C33 C32 C31 121.0(5) . . ?
C31 C32 H32 119.5 . . ?
C55 C54 N4 119.9(3) . . ?
C55 C54 C63 123.1(3) . . ?
C63 C54 N4 116.8(3) . . ?
C36 C37 H37A 109.4 . . ?
C36 C37 H37B 109.4 . . ?
C36 C37 C38 111.0(4) . . ?
H37A C37 H37B 108.0 . . ?
C38 C37 H37A 109.4 . . ?
C38 C37 H37B 109.4 . . ?
C62 C63 C54 119.4(4) . . ?
C62 C63 H63 120.3 . . ?
C54 C63 H63 120.3 . . ?
C64 C73 C68 119.9(4) . . ?
C72 C73 C64 123.3(4) . . ?
C72 C73 C68 116.8(4) . . ?
C61 C60 H60 119.5 . . ?
C59 C60 H60 119.5 . . ?
C59 C60 C61 120.9(4) . . ?
C34 C33 H33 119.6 . . ?
C32 C33 C34 120.9(4) . . ?
C32 C33 H33 119.6 . . ?
C62 C61 C56 119.9(3) . . ?
C62 C61 C60 121.2(4) . . ?
C60 C61 C56 118.9(4) . . ?
C37 C38 H38A 109.0 . . ?
C37 C38 H38B 109.0 . . ?
H38A C38 H38B 107.8 . . ?
C39 C38 C37 113.1(4) . . ?
C39 C38 H38A 109.0 . . ?
C39 C38 H38B 109.0 . . ?
C64 C65 C66 119.1(4) . . ?
N6 C65 C64 120.8(4) . . ?
N6 C65 C66 120.1(4) . . ?
C59 C58 H58 120.0 . . ?
C57 C58 H58 120.0 . . ?
C57 C58 C59 120.1(4) . . ?
C26 C27 H27 119.4 . . ?
C28 C27 C26 121.2(4) . . ?
C28 C27 H27 119.4 . . ?
C17 C18 H18 119.7 . . ?
C19 C18 C17 120.6(4) . . ?
C19 C18 H18 119.7 . . ?
C22 C21 H21 119.6 . . ?
C20 C21 H21 119.6 . . ?
C20 C21 C22 120.9(4) . . ?
C60 C59 C58 120.3(4) . . ?
C60 C59 H59 119.8 . . ?
C58 C59 H59 119.8 . . ?
C75 C76 H76A 109.6 . . ?
C75 C76 H76B 109.6 . . ?
C75 C76 C77 110.5(3) . . ?
H76A C76 H76B 108.1 . . ?
C77 C76 H76A 109.6 . . ?
C77 C76 H76B 109.6 . . ?
C23 C22 C17 119.8(3) . . ?
C23 C22 C21 121.1(4) . . ?
C21 C22 C17 119.2(4) . . ?
C56 C57 H57 119.5 . . ?
C58 C57 C56 121.1(4) . . ?
C58 C57 H57 119.5 . . ?
C73 C72 H72 118.9 . . ?
C71 C72 C73 122.2(4) . . ?
C71 C72 H72 118.9 . . ?
C27 C28 H28 119.2 . . ?
C27 C28 C29 121.6(4) . . ?
C29 C28 H28 119.2 . . ?
C32 C31 H31 120.1 . . ?
C30 C31 C32 119.8(4) . . ?
C30 C31 H31 120.1 . . ?
H74A C74 H74B 109.5 . . ?
H74A C74 H74C 109.5 . . ?
H74B C74 H74C 109.5 . . ?
N6 C74 H74A 109.5 . . ?
N6 C74 H74B 109.5 . . ?
N6 C74 H74C 109.5 . . ?
C28 C29 C34 118.5(4) . . ?
C28 C29 C30 122.1(4) . . ?
C30 C29 C34 119.3(4) . . ?
C76 C77 H77A 109.0 . . ?
C76 C77 H77B 109.0 . . ?
H77A C77 H77B 107.8 . . ?
C78 C77 C76 113.1(4) . . ?
C78 C77 H77A 109.0 . . ?
C78 C77 H77B 109.0 . . ?
C21 C20 H20 120.0 . . ?
C21 C20 C19 120.0(4) . . ?
C19 C20 H20 120.0 . . ?
C65 N6 C74 121.9(4) . . ?
C65 N6 H6 107(5) . . ?
C74 N6 H6 119(5) . . ?
C31 C30 C29 121.2(4) . . ?
C31 C30 H30 119.4 . . ?
C29 C30 H30 119.4 . . ?
C18 C19 C20 120.9(4) . . ?
C18 C19 H19 119.5 . . ?
C20 C19 H19 119.5 . . ?
C77 C78 H78A 109.5 . . ?
C77 C78 H78B 109.5 . . ?
C77 C78 H78C 109.5 . . ?
H78A C78 H78B 109.5 . . ?
H78A C78 H78C 109.5 . . ?
H78B C78 H78C 109.5 . . ?
C71 C70 H70 120.5 . . ?
C69 C70 H70 120.5 . . ?
C69 C70 C71 119.1(5) . . ?
C72 C71 C70 120.7(5) . . ?
C72 C71 H71 119.6 . . ?
C70 C71 H71 119.6 . . ?
C65 C66 H66 119.4 . . ?
C67 C66 C65 121.3(4) . . ?
C67 C66 H66 119.4 . . ?
C68 C69 H69 119.1 . . ?
C70 C69 C68 121.8(5) . . ?
C70 C69 H69 119.1 . . ?
C38 C39 H39A 109.5 . . ?
C38 C39 H39B 109.5 . . ?
C38 C39 H39C 109.5 . . ?
H39A C39 H39B 109.5 . . ?
H39A C39 H39C 109.5 . . ?
H39B C39 H39C 109.5 . . ?
C68 C67 H67 119.2 . . ?
C66 C67 C68 121.5(4) . . ?
C66 C67 H67 119.2 . . ?
N3 C35 H35A 109.5 . . ?
N3 C35 H35B 109.5 . . ?
N3 C35 H35C 109.5 . . ?
H35A C35 H35B 109.5 . . ?
H35A C35 H35C 109.5 . . ?
H35B C35 H35C 109.5 . . ?
C79 C84 H84 119.2 . . ?
C83 C84 H84 119.2 . . ?
C83 C84 C79 121.7(7) . . ?
C79 C80 H80 119.3 . . ?
C81 C80 H80 119.3 . . ?
C81 C80 C79 121.3(6) . . ?
C84 C79 C85 120.5(6) . . ?
C80 C79 C84 118.7(7) . . ?
C80 C79 C85 120.8(6) . . ?
C79 C85 H85A 109.5 . . ?
C79 C85 H85B 109.5 . . ?
C79 C85 H85C 109.5 . . ?
H85A C85 H85B 109.5 . . ?
H85A C85 H85C 109.5 . . ?
H85B C85 H85C 109.5 . . ?
C84 C83 H83 118.5 . . ?
C84 C83 C82 122.9(7) . . ?
C82 C83 H83 118.5 . . ?
C83 C82 H82 120.9 . . ?
C83 C82 C81 118.1(7) . . ?
C81 C82 H82 120.9 . . ?
C80 C81 C82 117.2(7) . . ?
C80 C81 H81 121.4 . . ?
C82 C81 H81 121.4 . . ?
H92A C92 H92B 109.5 . . ?
H92A C92 H92C 109.5 . . ?
H92B C92 H92C 109.5 . . ?
C86 C92 H92A 109.5 . . ?
C86 C92 H92B 109.5 . . ?
C86 C92 H92C 109.5 . . ?
C92 C86 C87 113.9(13) . . ?
C91 C86 C92 124.6(13) . . ?
C91 C86 C87 121.6(11) . . ?
C86 C87 H87 123.4 . . ?
C88 C87 C86 113.3(10) . . ?
C88 C87 H87 123.4 . . ?
C87 C88 H88 118.4 . . ?
C87 C88 C89 123.2(10) . . ?
C89 C88 H88 118.4 . . ?
C88 C89 H89 120.4 . . ?
C90 C89 C88 119.3(11) . . ?
C90 C89 H89 120.4 . . ?
C89 C90 H90 120.6 . . ?
C91 C90 C89 118.8(13) . . ?
C91 C90 H90 120.6 . . ?
C86 C91 H91 118.1 . . ?
C90 C91 C86 123.9(12) . . ?
C90 C91 H91 118.1 . . ?
H99A C99 H99B 109.5 . . ?
H99A C99 H99C 109.5 . . ?
H99B C99 H99C 109.5 . . ?
C93 C99 H99A 109.5 . . ?
C93 C99 H99B 109.5 . . ?
C93 C99 H99C 109.5 . . ?
C94 C93 C99 125.5(11) . . ?
C94 C93 C98 112.5(10) . . ?
C98 C93 C99 121.9(11) . . ?
C93 C94 H94 115.4 . . ?
C93 C94 C95 129.2(11) . . ?
C95 C94 H94 115.4 . . ?
C94 C95 H95 121.0 . . ?
C94 C95 C96 118.1(12) . . ?
C96 C95 H95 121.0 . . ?
C95 C96 H96 124.3 . . ?
C97 C96 C95 111.4(12) . . ?
C97 C96 H96 124.3 . . ?
C96 C97 H97 115.4 . . ?
C98 C97 C96 129.1(12) . . ?
C98 C97 H97 115.4 . . ?
C93 C98 H98 120.3 . . ?
C97 C98 C93 119.4(11) . . ?
C97 C98 H98 120.3 . . ?

loop_
_geom_bond_atom_site_label_1
_geom_bond_atom_site_label_2
_geom_bond_distance
_geom_bond_site_symmetry_2
_geom_bond_publ_flag
O4 C12 1.216(5) . ?
N5 C45 1.387(5) . ?
N5 C75 1.475(5) . ?
N5 C46 1.409(5) . ?
O6 C45 1.222(5) . ?
C14 C13 1.412(5) . ?
C14 C8 1.417(5) . ?
C14 C5 1.407(5) . ?
C13 C11 1.413(5) . ?
C13 C2 1.411(5) . ?
N2 C7 1.401(5) . ?
N2 C6 1.388(5) . ?
N2 C36 1.480(5) . ?
O5 C40 1.219(5) . ?
O1 C1 1.210(5) . ?
N1 C1 1.400(5) . ?
N1 C12 1.392(5) . ?
N1 C15 1.453(5) . ?
C11 C12 1.478(5) . ?
C11 C10 1.375(5) . ?
C8 C9 1.367(6) . ?
C8 C7 1.486(5) . ?
C5 C6 1.479(5) . ?
C5 C4 1.376(6) . ?
C9 H9 0.9500 . ?
C9 C10 1.408(5) . ?
O2 C6 1.217(5) . ?
C7 O3 1.218(5) . ?
N4 C51 1.395(5) . ?
N4 C40 1.409(5) . ?
N4 C54 1.448(5) . ?
C1 C2 1.485(5) . ?
O7 C46 1.209(5) . ?
C3 H3 0.9500 . ?
C3 C2 1.381(5) . ?
C3 C4 1.402(6) . ?
C53 C47 1.406(5) . ?
C53 C44 1.414(5) . ?
C53 C52 1.414(5) . ?
C41 C52 1.415(5) . ?
C41 C42 1.377(5) . ?
C41 C40 1.471(5) . ?
O8 C51 1.219(5) . ?
C47 C46 1.482(6) . ?
C47 C48 1.381(6) . ?
C10 H10 0.9500 . ?
C44 C45 1.488(5) . ?
C44 C43 1.374(6) . ?
C49 H49 0.9500 . ?
C49 C48 1.401(6) . ?
C49 C50 1.376(6) . ?
C51 C50 1.486(5) . ?
C52 C50 1.415(5) . ?
C42 H42 0.9500 . ?
C42 C43 1.412(6) . ?
C75 H75A 0.9900 . ?
C75 H75B 0.9900 . ?
C75 C76 1.520(5) . ?
C17 C16 1.435(5) . ?
C17 C18 1.421(5) . ?
C17 C22 1.428(5) . ?
C26 N3 1.373(6) . ?
C26 C25 1.403(6) . ?
C26 C27 1.428(6) . ?
C4 H4 0.9500 . ?
C64 C55 1.504(5) . ?
C64 C73 1.417(6) . ?
C64 C65 1.399(6) . ?
N3 C35 1.455(6) . ?
N3 H3A 0.96(5) . ?
C48 H48 0.9500 . ?
C36 H36A 0.9900 . ?
C36 H36B 0.9900 . ?
C36 C37 1.520(6) . ?
C16 C15 1.377(5) . ?
C16 C25 1.503(5) . ?
C15 C24 1.403(5) . ?
C43 H43 0.9500 . ?
C24 H24 0.9500 . ?
C24 C23 1.363(5) . ?
C25 C34 1.413(6) . ?
C34 C33 1.430(6) . ?
C34 C29 1.431(5) . ?
C55 C56 1.436(5) . ?
C55 C54 1.367(5) . ?
C68 C73 1.432(6) . ?
C68 C69 1.421(7) . ?
C68 C67 1.426(8) . ?
C62 H62 0.9500 . ?
C62 C63 1.378(6) . ?
C62 C61 1.412(6) . ?
C23 H23 0.9500 . ?
C23 C22 1.415(6) . ?
C56 C61 1.427(5) . ?
C56 C57 1.415(6) . ?
C32 H32 0.9500 . ?
C32 C33 1.369(6) . ?
C32 C31 1.413(7) . ?
C54 C63 1.413(5) . ?
C37 H37A 0.9900 . ?
C37 H37B 0.9900 . ?
C37 C38 1.532(6) . ?
C63 H63 0.9500 . ?
C73 C72 1.415(6) . ?
C60 H60 0.9500 . ?
C60 C61 1.419(6) . ?
C60 C59 1.362(6) . ?
C33 H33 0.9500 . ?
C38 H38A 0.9900 . ?
C38 H38B 0.9900 . ?
C38 C39 1.517(6) . ?
C65 N6 1.378(6) . ?
C65 C66 1.424(6) . ?
C58 H58 0.9500 . ?
C58 C59 1.414(6) . ?
C58 C57 1.371(6) . ?
C27 H27 0.9500 . ?
C27 C28 1.355(7) . ?
C18 H18 0.9500 . ?
C18 C19 1.366(6) . ?
C21 H21 0.9500 . ?
C21 C22 1.420(5) . ?
C21 C20 1.363(6) . ?
C59 H59 0.9500 . ?
C76 H76A 0.9900 . ?
C76 H76B 0.9900 . ?
C76 C77 1.535(6) . ?
C57 H57 0.9500 . ?
C72 H72 0.9500 . ?
C72 C71 1.366(6) . ?
C28 H28 0.9500 . ?
C28 C29 1.405(7) . ?
C31 H31 0.9500 . ?
C31 C30 1.360(8) . ?
C74 H74A 0.9800 . ?
C74 H74B 0.9800 . ?
C74 H74C 0.9800 . ?
C74 N6 1.455(6) . ?
C29 C30 1.424(7) . ?
C77 H77A 0.9900 . ?
C77 H77B 0.9900 . ?
C77 C78 1.513(7) . ?
C20 H20 0.9500 . ?
C20 C19 1.413(6) . ?
N6 H6 0.83(7) . ?
C30 H30 0.9500 . ?
C19 H19 0.9500 . ?
C78 H78A 0.9800 . ?
C78 H78B 0.9800 . ?
C78 H78C 0.9800 . ?
C70 H70 0.9500 . ?
C70 C71 1.410(7) . ?
C70 C69 1.356(8) . ?
C71 H71 0.9500 . ?
C66 H66 0.9500 . ?
C66 C67 1.350(8) . ?
C69 H69 0.9500 . ?
C39 H39A 0.9800 . ?
C39 H39B 0.9800 . ?
C39 H39C 0.9800 . ?
C67 H67 0.9500 . ?
C35 H35A 0.9800 . ?
C35 H35B 0.9800 . ?
C35 H35C 0.9800 . ?
C84 H84 0.9500 . ?
C84 C79 1.394(8) . ?
C84 C83 1.299(11) . ?
C80 H80 0.9500 . ?
C80 C79 1.374(8) . ?
C80 C81 1.369(11) . ?
C79 C85 1.510(10) . ?
C85 H85A 0.9800 . ?
C85 H85B 0.9800 . ?
C85 H85C 0.9800 . ?
C83 H83 0.9500 . ?
C83 C82 1.344(12) . ?
C82 H82 0.9500 . ?
C82 C81 1.477(13) . ?
C81 H81 0.9500 . ?
C92 H92A 0.9800 . ?
C92 H92B 0.9800 . ?
C92 H92C 0.9800 . ?
C92 C86 1.388(17) . ?
C86 C87 1.413(11) . ?
C86 C91 1.348(11) . ?
C87 H87 0.9500 . ?
C87 C88 1.368(11) . ?
C88 H88 0.9500 . ?
C88 C89 1.390(11) . ?
C89 H89 0.9500 . ?
C89 C90 1.363(12) . ?
C90 H90 0.9500 . ?
C90 C91 1.283(12) . ?
C91 H91 0.9500 . ?
C99 H99A 0.9800 . ?
C99 H99B 0.9800 . ?
C99 H99C 0.9800 . ?
C99 C93 1.462(15) . ?
C93 C94 1.349(11) . ?
C93 C98 1.420(11) . ?
C94 H94 0.9500 . ?
C94 C95 1.357(11) . ?
C95 H95 0.9500 . ?
C95 C96 1.466(12) . ?
C96 H96 0.9500 . ?
C96 C97 1.357(12) . ?
C97 H97 0.9500 . ?
C97 C98 1.351(12) . ?
C98 H98 0.9500 . ?

loop_
_geom_torsion_atom_site_label_1
_geom_torsion_atom_site_label_2
_geom_torsion_atom_site_label_3
_geom_torsion_atom_site_label_4
_geom_torsion
_geom_torsion_site_symmetry_1
_geom_torsion_site_symmetry_2
_geom_torsion_site_symmetry_3
_geom_torsion_site_symmetry_4
_geom_torsion_publ_flag
N5 C75 C76 C77 -171.7(3) . . . . ?
C14 C13 C11 C12 -179.4(3) . . . . ?
C14 C13 C11 C10 0.9(6) . . . . ?
C14 C13 C2 C1 -175.7(3) . . . . ?
C14 C13 C2 C3 3.6(6) . . . . ?
C14 C8 C9 C10 -0.9(6) . . . . ?
C14 C8 C7 N2 -1.6(5) . . . . ?
C14 C8 C7 O3 176.4(4) . . . . ?
C14 C5 C6 N2 -2.1(6) . . . . ?
C14 C5 C6 O2 177.9(4) . . . . ?
C14 C5 C4 C3 2.3(6) . . . . ?
C13 C14 C8 C9 2.3(6) . . . . ?
C13 C14 C8 C7 -176.8(3) . . . . ?
C13 C14 C5 C6 178.6(3) . . . . ?
C13 C14 C5 C4 -0.3(6) . . . . ?
C13 C11 C12 O4 -178.9(4) . . . . ?
C13 C11 C12 N1 -0.7(5) . . . . ?
C13 C11 C10 C9 0.6(6) . . . . ?
N2 C36 C37 C38 171.0(3) . . . . ?
O1 C1 C2 C13 171.2(4) . . . . ?
O1 C1 C2 C3 -8.2(6) . . . . ?
N1 C1 C2 C13 -9.0(5) . . . . ?
N1 C1 C2 C3 171.7(4) . . . . ?
N1 C15 C24 C23 -175.7(3) . . . . ?
C11 C13 C2 C1 3.4(6) . . . . ?
C11 C13 C2 C3 -177.3(4) . . . . ?
C8 C14 C13 C11 -2.3(5) . . . . ?
C8 C14 C13 C2 176.8(3) . . . . ?
C8 C14 C5 C6 -0.8(6) . . . . ?
C8 C14 C5 C4 -179.8(4) . . . . ?
C8 C9 C10 C11 -0.6(6) . . . . ?
C5 C14 C13 C11 178.3(4) . . . . ?
C5 C14 C13 C2 -2.6(6) . . . . ?
C5 C14 C8 C9 -178.2(4) . . . . ?
C5 C14 C8 C7 2.7(6) . . . . ?
C9 C8 C7 N2 179.3(4) . . . . ?
C9 C8 C7 O3 -2.7(6) . . . . ?
C7 N2 C6 C5 3.3(6) . . . . ?
C7 N2 C6 O2 -176.7(4) . . . . ?
C7 N2 C36 C37 95.8(4) . . . . ?
C7 C8 C9 C10 178.2(3) . . . . ?
N4 C51 C50 C49 -172.1(4) . . . . ?
N4 C51 C50 C52 9.5(5) . . . . ?
N4 C54 C63 C62 172.2(3) . . . . ?
C1 N1 C12 O4 172.4(4) . . . . ?
C1 N1 C12 C11 -5.8(5) . . . . ?
C1 N1 C15 C16 101.6(4) . . . . ?
C1 N1 C15 C24 -82.1(4) . . . . ?
C12 N1 C1 O1 -169.6(3) . . . . ?
C12 N1 C1 C2 10.5(5) . . . . ?
C12 N1 C15 C16 -84.1(4) . . . . ?
C12 N1 C15 C24 92.2(4) . . . . ?
C12 C11 C10 C9 -179.2(3) . . . . ?
C2 C13 C11 C12 1.5(6) . . . . ?
C2 C13 C11 C10 -178.2(4) . . . . ?
C2 C3 C4 C5 -1.3(6) . . . . ?
C53 C47 C46 N5 3.8(6) . . . . ?
C53 C47 C46 O7 -177.2(4) . . . . ?
C53 C47 C48 C49 -2.9(6) . . . . ?
C53 C44 C45 N5 3.6(5) . . . . ?
C53 C44 C45 O6 -174.9(4) . . . . ?
C53 C44 C43 C42 0.0(6) . . . . ?
C53 C52 C50 C49 -3.6(6) . . . . ?
C53 C52 C50 C51 174.8(3) . . . . ?
C41 C52 C50 C49 178.9(4) . . . . ?
C41 C52 C50 C51 -2.7(6) . . . . ?
C41 C42 C43 C44 1.6(6) . . . . ?
O8 C51 C50 C49 8.1(6) . . . . ?
O8 C51 C50 C52 -170.3(4) . . . . ?
C47 C53 C44 C45 -3.0(6) . . . . ?
C47 C53 C44 C43 179.6(4) . . . . ?
C47 C53 C52 C41 -179.2(3) . . . . ?
C47 C53 C52 C50 3.2(6) . . . . ?
C10 C11 C12 O4 0.9(6) . . . . ?
C10 C11 C12 N1 179.1(3) . . . . ?
C44 C53 C47 C46 -0.7(6) . . . . ?
C44 C53 C47 C48 178.5(4) . . . . ?
C44 C53 C52 C41 2.3(6) . . . . ?
C44 C53 C52 C50 -175.3(3) . . . . ?
C6 N2 C7 C8 -1.5(6) . . . . ?
C6 N2 C7 O3 -179.5(4) . . . . ?
C6 N2 C36 C37 -82.3(4) . . . . ?
C6 C5 C4 C3 -176.6(4) . . . . ?
C51 N4 C40 O5 -171.8(4) . . . . ?
C51 N4 C40 C41 7.1(5) . . . . ?
C51 N4 C54 C55 -108.2(4) . . . . ?
C51 N4 C54 C63 76.3(4) . . . . ?
C52 C53 C47 C46 -179.2(3) . . . . ?
C52 C53 C47 C48 0.0(6) . . . . ?
C52 C53 C44 C45 175.5(3) . . . . ?
C52 C53 C44 C43 -2.0(6) . . . . ?
C52 C41 C42 C43 -1.2(6) . . . . ?
C52 C41 C40 O5 179.4(4) . . . . ?
C52 C41 C40 N4 0.5(5) . . . . ?
C45 N5 C75 C76 -95.2(4) . . . . ?
C45 N5 C46 O7 177.8(4) . . . . ?
C45 N5 C46 C47 -3.2(6) . . . . ?
C45 C44 C43 C42 -177.4(4) . . . . ?
C42 C41 C52 C53 -0.7(6) . . . . ?
C42 C41 C52 C50 176.8(4) . . . . ?
C42 C41 C40 O5 0.2(6) . . . . ?
C42 C41 C40 N4 -178.6(3) . . . . ?
C75 N5 C45 O6 -0.6(6) . . . . ?
C75 N5 C45 C44 -179.2(3) . . . . ?
C75 N5 C46 O7 -3.5(6) . . . . ?
C75 N5 C46 C47 175.6(3) . . . . ?
C75 C76 C77 C78 73.5(5) . . . . ?
C17 C16 C15 N1 176.3(3) . . . . ?
C17 C16 C15 C24 0.2(5) . . . . ?
C17 C16 C25 C26 101.8(4) . . . . ?
C17 C16 C25 C34 -76.8(5) . . . . ?
C17 C18 C19 C20 0.0(6) . . . . ?
C26 C25 C34 C33 -179.9(4) . . . . ?
C26 C25 C34 C29 0.4(6) . . . . ?
C26 C27 C28 C29 -0.7(7) . . . . ?
C4 C5 C6 N2 176.9(4) . . . . ?
C4 C5 C6 O2 -3.1(6) . . . . ?
C4 C3 C2 C13 -1.7(6) . . . . ?
C4 C3 C2 C1 177.6(3) . . . . ?
C46 N5 C45 O6 178.1(3) . . . . ?
C46 N5 C45 C44 -0.4(6) . . . . ?
C46 N5 C75 C76 85.9(4) . . . . ?
C46 C47 C48 C49 176.3(4) . . . . ?
C64 C55 C56 C61 -175.1(3) . . . . ?
C64 C55 C56 C57 2.7(6) . . . . ?
C64 C55 C54 N4 3.4(5) . . . . ?
C64 C55 C54 C63 178.7(4) . . . . ?
C64 C73 C72 C71 180.0(4) . . . . ?
C64 C65 N6 C74 164.9(4) . . . . ?
C64 C65 C66 C67 0.4(7) . . . . ?
N3 C26 C25 C16 -1.5(5) . . . . ?
N3 C26 C25 C34 177.2(4) . . . . ?
N3 C26 C27 C28 -177.1(4) . . . . ?
C48 C47 C46 N5 -175.4(3) . . . . ?
C48 C47 C46 O7 3.6(6) . . . . ?
C48 C49 C50 C51 -177.6(3) . . . . ?
C48 C49 C50 C52 0.8(6) . . . . ?
C36 N2 C7 C8 -179.3(3) . . . . ?
C36 N2 C7 O3 2.7(6) . . . . ?
C36 N2 C6 C5 -178.8(3) . . . . ?
C36 N2 C6 O2 1.2(6) . . . . ?
C36 C37 C38 C39 -71.5(5) . . . . ?
C16 C17 C18 C19 178.4(4) . . . . ?
C16 C17 C22 C23 2.3(5) . . . . ?
C16 C17 C22 C21 -178.1(3) . . . . ?
C16 C15 C24 C23 0.5(6) . . . . ?
C16 C25 C34 C33 -1.2(6) . . . . ?
C16 C25 C34 C29 179.1(3) . . . . ?
C40 N4 C51 O8 167.8(4) . . . . ?
C40 N4 C51 C50 -12.0(5) . . . . ?
C40 N4 C54 C55 82.1(4) . . . . ?
C40 N4 C54 C63 -93.4(4) . . . . ?
C40 C41 C52 C53 -179.9(3) . . . . ?
C40 C41 C52 C50 -2.4(6) . . . . ?
C40 C41 C42 C43 177.9(4) . . . . ?
C15 N1 C1 O1 4.1(6) . . . . ?
C15 N1 C1 C2 -175.8(3) . . . . ?
C15 N1 C12 O4 -1.4(5) . . . . ?
C15 N1 C12 C11 -179.7(3) . . . . ?
C15 C16 C25 C26 -78.1(5) . . . . ?
C15 C16 C25 C34 103.2(4) . . . . ?
C15 C24 C23 C22 0.2(6) . . . . ?
C50 C49 C48 C47 2.5(6) . . . . ?
C43 C44 C45 N5 -179.0(4) . . . . ?
C43 C44 C45 O6 2.5(6) . . . . ?
C24 C23 C22 C17 -1.6(6) . . . . ?
C24 C23 C22 C21 178.8(4) . . . . ?
C25 C26 N3 C35 166.1(4) . . . . ?
C25 C26 C27 C28 0.8(6) . . . . ?
C25 C16 C15 N1 -3.7(5) . . . . ?
C25 C16 C15 C24 -179.9(3) . . . . ?
C25 C34 C33 C32 179.8(4) . . . . ?
C25 C34 C29 C28 -0.2(6) . . . . ?
C25 C34 C29 C30 -179.3(4) . . . . ?
C34 C29 C30 C31 -0.5(7) . . . . ?
C55 C64 C73 C68 178.6(4) . . . . ?
C55 C64 C73 C72 -0.1(6) . . . . ?
C55 C64 C65 N6 -1.2(6) . . . . ?
C55 C64 C65 C66 -178.5(4) . . . . ?
C55 C56 C61 C62 -4.2(5) . . . . ?
C55 C56 C61 C60 173.8(4) . . . . ?
C55 C56 C57 C58 -175.3(4) . . . . ?
C55 C54 C63 C62 -3.1(6) . . . . ?
C68 C73 C72 C71 1.2(6) . . . . ?
C56 C55 C54 N4 -173.7(3) . . . . ?
C56 C55 C54 C63 1.5(6) . . . . ?
C32 C31 C30 C29 -0.5(7) . . . . ?
C54 N4 C51 O8 -0.9(5) . . . . ?
C54 N4 C51 C50 179.3(3) . . . . ?
C54 N4 C40 O5 -2.8(5) . . . . ?
C54 N4 C40 C41 176.1(3) . . . . ?
C54 C55 C56 C61 2.1(5) . . . . ?
C54 C55 C56 C57 179.9(4) . . . . ?
C63 C62 C61 C56 2.7(6) . . . . ?
C63 C62 C61 C60 -175.3(4) . . . . ?
C73 C64 C55 C56 -106.0(4) . . . . ?
C73 C64 C55 C54 76.9(5) . . . . ?
C73 C64 C65 N6 177.5(4) . . . . ?
C73 C64 C65 C66 0.3(6) . . . . ?
C73 C68 C69 C70 -0.3(8) . . . . ?
C73 C68 C67 C66 1.5(8) . . . . ?
C73 C72 C71 C70 -1.6(7) . . . . ?
C33 C34 C29 C28 -179.9(4) . . . . ?
C33 C34 C29 C30 1.0(6) . . . . ?
C33 C32 C31 C30 0.9(7) . . . . ?
C61 C62 C63 C54 0.9(6) . . . . ?
C61 C56 C57 C58 2.4(6) . . . . ?
C61 C60 C59 C58 2.1(6) . . . . ?
C65 C64 C55 C56 72.8(5) . . . . ?
C65 C64 C55 C54 -104.3(5) . . . . ?
C65 C64 C73 C68 -0.1(6) . . . . ?
C65 C64 C73 C72 -178.8(4) . . . . ?
C65 C66 C67 C68 -1.3(8) . . . . ?
C27 C26 N3 C35 -16.0(6) . . . . ?
C27 C26 C25 C16 -179.4(3) . . . . ?
C27 C26 C25 C34 -0.7(6) . . . . ?
C27 C28 C29 C34 0.4(6) . . . . ?
C27 C28 C29 C30 179.4(4) . . . . ?
C18 C17 C16 C15 178.9(4) . . . . ?
C18 C17 C16 C25 -1.0(6) . . . . ?
C18 C17 C22 C23 -178.2(3) . . . . ?
C18 C17 C22 C21 1.5(5) . . . . ?
C21 C20 C19 C18 0.7(7) . . . . ?
C59 C60 C61 C62 179.8(4) . . . . ?
C59 C60 C61 C56 1.8(6) . . . . ?
C59 C58 C57 C56 1.4(6) . . . . ?
C22 C17 C16 C15 -1.6(5) . . . . ?
C22 C17 C16 C25 178.5(3) . . . . ?
C22 C17 C18 C19 -1.1(6) . . . . ?
C22 C21 C20 C19 -0.3(6) . . . . ?
C57 C56 C61 C62 178.0(4) . . . . ?
C57 C56 C61 C60 -4.0(5) . . . . ?
C57 C58 C59 C60 -3.7(6) . . . . ?
C28 C29 C30 C31 -179.5(4) . . . . ?
C31 C32 C33 C34 -0.4(7) . . . . ?
C29 C34 C33 C32 -0.6(6) . . . . ?
C20 C21 C22 C17 -0.8(6) . . . . ?
C20 C21 C22 C23 178.9(4) . . . . ?
N6 C65 C66 C67 -176.8(5) . . . . ?
C71 C70 C69 C68 0.0(9) . . . . ?
C66 C65 N6 C74 -17.9(7) . . . . ?
C69 C68 C73 C64 -179.1(4) . . . . ?
C69 C68 C73 C72 -0.3(7) . . . . ?
C69 C68 C67 C66 179.8(5) . . . . ?
C69 C70 C71 C72 0.9(8) . . . . ?
C67 C68 C73 C64 -0.7(7) . . . . ?
C67 C68 C73 C72 178.1(4) . . . . ?
C67 C68 C69 C70 -178.6(5) . . . . ?
C84 C83 C82 C81 -0.7(11) . . . . ?
C79 C84 C83 C82 0.3(11) . . . . ?
C79 C80 C81 C82 -0.5(10) . . . . ?
C83 C84 C79 C80 0.1(9) . . . . ?
C83 C84 C79 C85 -178.4(6) . . . . ?
C83 C82 C81 C80 0.8(10) . . . . ?
C81 C80 C79 C84 0.1(9) . . . . ?
C81 C80 C79 C85 178.5(6) . . . . ?
C92 C86 C87 C88 178.3(11) . . . . ?
C92 C86 C91 C90 -179.9(14) . . . . ?
C86 C87 C88 C89 2.0(17) . . . . ?
C87 C86 C91 C90 2(2) . . . . ?
C87 C88 C89 C90 0.4(19) . . . . ?
C88 C89 C90 C91 -2(2) . . . . ?
C89 C90 C91 C86 1(2) . . . . ?
C91 C86 C87 C88 -3.0(15) . . . . ?
C99 C93 C94 C95 -177.7(13) . . . . ?
C99 C93 C98 C97 177.6(12) . . . . ?
C93 C94 C95 C96 0(2) . . . . ?
C94 C93 C98 C97 -3.5(16) . . . . ?
C94 C95 C96 C97 -4(2) . . . . ?
C95 C96 C97 C98 4(2) . . . . ?
C96 C97 C98 C93 0(2) . . . . ?
C98 C93 C94 C95 3.5(18) . . . . ?
